data_1573041
loop_
_publ_author_name
'Whalley, David M.'
'Carlino, Luca'
'Putra, Okky Dwichandra'
'Anderson, Niall A.'
'Coote, Susannah C.'
'Lorthioir, Olivier'

_publ_section_title
;
 Merging nucleophilic phosphine catalysis and photocatalysis for the rapid
 assembly of 2-oxabicyclo-[2.1.1]hexane scaffolds from feedstock allyl
 alcohols.
;
_journal_issue 46
_journal_name_full 'Chemical science'
_journal_page_first 19564
_journal_page_last 19570
_journal_paper_doi 10.1039/d4sc06684g
_journal_volume 15
_journal_year 2024
_chemical_formula_moiety 'C14 H15 N O'
_chemical_formula_sum 'C14 H15 N O'
_chemical_formula_weight 213.27
_space_group_crystal_system monoclinic
_space_group_IT_number 14
_space_group_name_Hall '-P 2ybc'
_space_group_name_H-M_alt 'P 1 21/c 1'
_atom_sites_solution_hydrogens geom
_atom_sites_solution_primary dual
_audit_creation_date 2024-05-23
_audit_creation_method
;
Olex2 1.5
(compiled 2024.02.16 svn.r378c4104 for OlexSys, GUI svn.r6928)
;
_audit_update_record
;
2024-09-05 deposited with the CCDC.	2024-11-01 downloaded from the CCDC.
;
_cell_angle_alpha 90
_cell_angle_beta 106.2749(9)
_cell_angle_gamma 90
_cell_formula_units_Z 4
_cell_length_a 11.83321(10)
_cell_length_b 6.75791(5)
_cell_length_c 14.58577(12)
_cell_measurement_reflns_used 31963
_cell_measurement_temperature 100(2)
_cell_measurement_theta_max 77.6890
_cell_measurement_theta_min 3.1630
_cell_volume 1119.652(16)
_computing_cell_refinement 'CrysAlisPro 1.171.43.104a (Rigaku OD, 2023)'
_computing_data_collection 'CrysAlisPro system (CCD 43.104a 64-bit (release 22-12-2023))'
_computing_data_reduction 'CrysAlisPro 1.171.43.104a (Rigaku OD, 2023)'
_computing_molecular_graphics 'Olex2 1.5 (Dolomanov et al., 2009)'
_computing_publication_material 'Olex2 1.5 (Dolomanov et al., 2009)'
_computing_structure_refinement 'SHELXL 2018/3 (Sheldrick, 2015)'
_computing_structure_solution 'SHELXT 2018/2 (Sheldrick, 2018)'
_diffrn_ambient_environment N~2~
_diffrn_ambient_temperature 100(2)
_diffrn_detector 'Hybrid Pixel Array Detector'
_diffrn_detector_area_resol_mean 10.0000
_diffrn_detector_type 'HyPix-Arc 100'
_diffrn_measured_fraction_theta_full 1.000
_diffrn_measured_fraction_theta_max 0.987
_diffrn_measurement_details
;
List of Runs (angles in degrees, time in seconds):

  # Type    Start    End  Width  t~exp~   \w     \q     \k     \f   Frames
#--------------------------------------------------------------------------
  1  \w    -23.00  65.00   0.50    1.16    --   52.65 -41.00  -0.00  176
  2  \w     41.00 129.00   0.50    1.16    --   52.65  41.00 153.00  176
  3  \w    -90.00  -1.00   0.50    1.16    --  -77.66  41.00 153.00  178
  4  \w    -90.00  -1.00   0.50    1.16    --  -77.66  41.00 153.00  178
  5  \w   -154.00 -65.00   0.50    1.16    --  -77.66 -41.00  -0.00  178
  6  \w     26.00 115.00   0.50    3.08    --  102.45 -41.00  -0.00  178
  7  \w     90.00 178.00   0.50    3.08    --  102.45  41.00 153.00  176
  8  \w     90.00 178.00   0.50    3.08    --  102.45  41.00 153.00  176
  9  \w    -19.00  20.00   0.50    1.16    --   18.00 100.00-157.87   78
 10  \w     -4.00  24.00   0.50    1.16    --   30.00  95.00-104.49   56
 11  \w     14.00  43.00   0.50    1.16    --   38.00  79.00 -83.88   58
 12  \w   -129.00 -41.00   0.50    1.16    --  -53.15 -41.00  -0.00  176
 13  \w    -65.00  23.00   0.50    1.16    --  -53.15  41.00 153.00  176
 14  \w   -129.00 -41.00   0.50    1.16    --  -53.15 -41.00  -0.00  176
 15  \w     38.00 127.00   0.50    1.16    --   58.00  72.00 -78.17  178
 16  \w   -145.00 -56.00   0.50    1.16    --  -74.00 -64.00-144.51  178
 17  \w    -94.00  -5.00   0.50    1.16    --  -77.66  61.00-120.00  178
 18  \w   -150.00 -61.00   0.50    1.16    --  -77.66 -61.00 -90.00  178
 19  \w   -143.00 -86.00   0.50    1.16    --  -77.66 -95.00 120.00  114
 20  \w   -156.00 -68.00   0.50    3.08    --  -86.25 -68.00-167.28  176
 21  \w   -155.00 -67.00   0.50    3.08    --  -86.25 -71.00-114.40  176
 22  \w   -156.00 -68.00   0.50    3.08    --  -86.25 -68.00-167.28  176
 23  \w     30.00 119.00   0.50    3.08    --  102.45 -61.00 150.00  178
 24  \w     80.00 169.00   0.50    3.08    --  102.45  77.00-120.00  178
 25  \w     54.00 178.00   0.50    3.08    --  102.45  15.00 -90.00  248
 26  \w     80.00 169.00   0.50    3.08    --  102.45  77.00 -60.00  178
 27  \w     86.00 175.00   0.50    3.08    --  102.45  61.00 -90.00  178
 28  \w     37.00 105.00   0.50    3.08    --  102.45 -95.00   0.00  136
 29  \w     95.00 172.00   0.50    3.08    --  102.45 125.00   0.00  154
 30  \w     37.00 105.00   0.50    3.08    --  102.45 -95.00  30.00  136
 31  \w     80.00 169.00   0.50    3.08    --  102.45  77.00 -90.00  178
 32  \w     80.00 169.00   0.50    3.08    --  102.45  77.00-150.00  178
 33  \w     86.00 175.00   0.50    3.08    --  102.45  61.00 -60.00  178
 34  \w     80.00 169.00   0.50    3.08    --  102.45  77.00-180.00  178
 35  \w     95.00 172.00   0.50    3.08    --  102.45 125.00  30.00  154
 36  \w     37.00 105.00   0.50    3.08    --  102.45 -95.00  90.00  136
 37  \w     95.00 172.00   0.50    3.08    --  102.45 125.00 120.00  154
 38  \w     86.00 175.00   0.50    3.08    --  102.45  61.00-120.00  178
 39  \w     34.00 111.00   0.50    3.08    --  102.45-125.00  90.00  154
 40  \w     37.00 105.00   0.50    3.08    --  102.45 -95.00-180.00  136
 41  \w     30.00 119.00   0.50    3.08    --  102.45 -61.00 150.00  178
 42  \w     86.00 175.00   0.50    3.08    --  102.45  61.00-120.00  178
 43  \w     95.00 172.00   0.50    3.08    --  102.45 125.00  60.00  154
 44  \w      5.00  32.00   0.50    1.16    --   34.00  87.00  28.73   54
 45  \w     13.00  41.00   0.50    1.16    --   38.00  80.00 125.42   56
 46  \w     13.00  39.00   0.50    1.16    --   38.00  81.00-153.26   52
 47  \w     15.00  43.00   0.50    1.16    --   38.00  78.00  44.57   56
 48  \w     43.00 131.00   0.50    1.16    --   62.00  71.00  -1.59  176
 49  \w     46.00 135.00   0.50    1.16    --   66.00  72.00  55.30  178
 50  \w   -140.00 -52.00   0.50    1.16    --  -70.00 -67.00 116.59  176
 51  \w   -141.00 -52.00   0.50    1.16    --  -70.00 -65.00 -55.09  178
 52  \w   -145.00 -56.00   0.50    1.16    --  -74.00 -66.00 -11.45  178
 53  \w   -145.00 -56.00   0.50    1.16    --  -74.00 -64.00  64.86  178
 54  \w   -100.00 -11.00   0.50    1.16    --  -77.66  77.00  30.00  178
 55  \w   -147.00 -59.00   0.50    1.16    --  -78.00 -71.00 152.06  176
 56  \w     86.00 175.00   0.50    3.08    --  102.45  61.00   0.00  178
 57  \w     80.00 169.00   0.50    3.08    --  102.45  77.00  30.00  178
 58  \w     80.00 169.00   0.50    3.08    --  102.45  77.00 -30.00  178
 59  \w     34.00 111.00   0.50    3.08    --  102.45-125.00 -30.00  154
 60  \w     80.00 169.00   0.50    3.08    --  102.45  77.00 150.00  178
 61  \w     80.00 169.00   0.50    3.08    --  102.45  77.00  60.00  178
 62  \w     80.00 169.00   0.50    3.08    --  102.45  77.00  90.00  178
 63  \w     41.00 135.00   0.50    3.08    --  107.25 -85.00 121.50  188
;
_diffrn_measurement_device 'four-circle diffractometer'
_diffrn_measurement_device_type 'XtaLAB Synergy, Dualflex, HyPix-Arc 100'
_diffrn_measurement_method '\w scans'
_diffrn_orient_matrix_type 'CrysAlisPro convention (1999,Acta A55,543-557)'
_diffrn_orient_matrix_UB_11 -0.0854757000
_diffrn_orient_matrix_UB_12 0.0274804000
_diffrn_orient_matrix_UB_13 -0.1004406000
_diffrn_orient_matrix_UB_21 0.0958399000
_diffrn_orient_matrix_UB_22 0.1135783000
_diffrn_orient_matrix_UB_23 -0.0312890000
_diffrn_orient_matrix_UB_31 0.0435955000
_diffrn_orient_matrix_UB_32 -0.1957517000
_diffrn_orient_matrix_UB_33 -0.0322325000
_diffrn_radiation_monochromator mirror
_diffrn_radiation_probe x-ray
_diffrn_radiation_type 'Cu K\a'
_diffrn_radiation_wavelength 1.54184
_diffrn_reflns_av_R_equivalents 0.0222
_diffrn_reflns_av_unetI/netI 0.0073
_diffrn_reflns_Laue_measured_fraction_full 1.000
_diffrn_reflns_Laue_measured_fraction_max 0.987
_diffrn_reflns_limit_h_max 15
_diffrn_reflns_limit_h_min -14
_diffrn_reflns_limit_k_max 8
_diffrn_reflns_limit_k_min -8
_diffrn_reflns_limit_l_max 18
_diffrn_reflns_limit_l_min -18
_diffrn_reflns_number 44123
_diffrn_reflns_point_group_measured_fraction_full 1.000
_diffrn_reflns_point_group_measured_fraction_max 0.987
_diffrn_reflns_theta_full 67.684
_diffrn_reflns_theta_max 78.687
_diffrn_reflns_theta_min 3.892
_diffrn_source 'micro-focus sealed X-ray tube'
_diffrn_source_type 'PhotonJet (Cu) X-ray Source'
_exptl_absorpt_coefficient_mu 0.624
_exptl_absorpt_correction_T_max 1.000
_exptl_absorpt_correction_T_min 0.782
_exptl_absorpt_correction_type gaussian
_exptl_absorpt_process_details
;
CrysAlisPro 1.171.43.104a (Rigaku Oxford Diffraction, 2023)
Numerical absorption correction based on gaussian integration over
a multifaceted crystal model
Empirical absorption correction using spherical harmonics,
implemented in SCALE3 ABSPACK scaling algorithm.
;
_exptl_crystal_colour 'clear colourless'
_exptl_crystal_colour_lustre clear
_exptl_crystal_colour_primary colourless
_exptl_crystal_density_diffrn 1.265
_exptl_crystal_description block
_exptl_crystal_F_000 456
_exptl_crystal_preparation
'The material was recrystallised from a mixture of acetonitrile and diethylether  by slow evaporation'
_exptl_crystal_recrystallization_method
'The material was recrystallised from a mixture of acetonitrile and diethylether  by slow evaporation'
_exptl_crystal_size_max 0.158
_exptl_crystal_size_mid 0.072
_exptl_crystal_size_min 0.048
_refine_diff_density_max 0.309
_refine_diff_density_min -0.181
_refine_diff_density_rms 0.035
_refine_ls_extinction_coef 0.0024(3)
_refine_ls_extinction_expression Fc^*^=kFc[1+0.001xFc^2^\l^3^/sin(2\q)]^-1/4^
_refine_ls_extinction_method 'SHELXL-2018/3 (Sheldrick 2018)'
_refine_ls_goodness_of_fit_ref 1.051
_refine_ls_hydrogen_treatment constr
_refine_ls_matrix_type full
_refine_ls_number_parameters 148
_refine_ls_number_reflns 2383
_refine_ls_number_restraints 0
_refine_ls_restrained_S_all 1.051
_refine_ls_R_factor_all 0.0339
_refine_ls_R_factor_gt 0.0332
_refine_ls_shift/su_max 0.000
_refine_ls_shift/su_mean 0.000
_refine_ls_structure_factor_coef Fsqd
_refine_ls_weighting_details 'w=1/[\s^2^(Fo^2^)+(0.0325P)^2^+0.4727P] where P=(Fo^2^+2Fc^2^)/3'
_refine_ls_weighting_scheme calc
_refine_ls_wR_factor_gt 0.0800
_refine_ls_wR_factor_ref 0.0804
_reflns_Friedel_coverage 0.000
_reflns_number_gt 2310
_reflns_number_total 2383
_reflns_threshold_expression 'I > 2\s(I)'
_cod_data_source_file d4sc06684g2.cif
_cod_data_source_block az14466875_100k
_cod_depositor_comments 'Adding full bibliography for 1573041--1573042.cif.'
_cod_original_cell_volume 1119.653(17)
_cod_database_code 1573041
_shelx_shelxl_version_number 2018/3
_chemical_oxdiff_formula 'C H N O'
_chemical_oxdiff_usercomment David
_shelx_space_group_comment
;
The symmetry employed for this shelxl refinement is uniquely defined
by the following loop, which should always be used as a source of
symmetry information in preference to the above space-group names.
They are only intended as comments.
;
_shelx_estimated_absorpt_t_max 0.971
_shelx_estimated_absorpt_t_min 0.908
_olex2_refinement_description
;
1. Fixed Uiso
 At 1.2 times of:
  All C(H) groups, All C(H,H) groups
 At 1.5 times of:
  All C(H,H,H) groups
2.a Ternary CH refined with riding coordinates:
 C8(H8), C13(H13)
2.b Secondary CH2 refined with riding coordinates:
 C9(H9A,H9B)
2.c Aromatic/amide H refined with riding coordinates:
 C1(H1), C2(H2), C3(H3), C4(H4), C5(H5)
2.d Idealised Me refined as rotating group:
 C11(H11A,H11B,H11C), C12(H12A,H12B,H12C)
;
_olex2_diffrn_ambient_temperature_device 'Oxford Cryosystems'
_olex2_exptl_crystal_mounting_method 'The crystal was mounted on a MITIGEN holder in perfluoroether oil'
_olex2_submission_original_sample_id PSX_2118
_olex2_submission_special_instructions 'No special instructions were received'
_oxdiff_exptl_absorpt_empirical_details
;
Empirical correction (ABSPACK) includes:
- Absorption correction using spherical harmonics
- Frame scaling
;
_oxdiff_exptl_absorpt_empirical_full_max 1.335
_oxdiff_exptl_absorpt_empirical_full_min 0.868

loop_
_space_group_symop_operation_xyz
'x, y, z'
'-x, y+1/2, -z+1/2'
'-x, -y, -z'
'x, -y-1/2, z-1/2'

loop_
_atom_site_label
_atom_site_type_symbol
_atom_site_fract_x
_atom_site_fract_y
_atom_site_fract_z
_atom_site_U_iso_or_equiv
_atom_site_adp_type
_atom_site_occupancy
_atom_site_site_symmetry_order
_atom_site_calc_flag
_atom_site_refinement_flags_posn
_atom_site_refinement_flags_adp
_atom_site_refinement_flags_occupancy
_atom_site_disorder_assembly
_atom_site_disorder_group
O1 O 0.80115(6) 0.52177(10) 0.47361(4) 0.01894(17) Uani 1 1 d . . . . .
N1 N 0.53170(8) 0.26862(14) 0.42488(7) 0.0273(2) Uani 1 1 d . . . . .
C1 C 0.90407(8) 0.39681(14) 0.33182(7) 0.0197(2) Uani 1 1 d . . . . .
H1 H 0.952679 0.409144 0.395562 0.024 Uiso 1 1 calc R U . . .
C2 C 0.94512(9) 0.29549(15) 0.26458(7) 0.0229(2) Uani 1 1 d . . . . .
H2 H 1.021624 0.238725 0.282598 0.027 Uiso 1 1 calc R U . . .
C3 C 0.87466(9) 0.27692(15) 0.17111(7) 0.0236(2) Uani 1 1 d . . . . .
H3 H 0.902750 0.207002 0.125391 0.028 Uiso 1 1 calc R U . . .
C4 C 0.76318(9) 0.36084(15) 0.14480(7) 0.0239(2) Uani 1 1 d . . . . .
H4 H 0.715056 0.348696 0.080890 0.029 Uiso 1 1 calc R U . . .
C5 C 0.72166(9) 0.46260(15) 0.21159(7) 0.0215(2) Uani 1 1 d . . . . .
H5 H 0.645402 0.520269 0.193060 0.026 Uiso 1 1 calc R U . . .
C6 C 0.79169(8) 0.48048(14) 0.30601(7) 0.0177(2) Uani 1 1 d . . . . .
C7 C 0.74679(8) 0.58987(14) 0.37727(6) 0.0171(2) Uani 1 1 d . . . . .
C8 C 0.66170(8) 0.76588(14) 0.45003(7) 0.0192(2) Uani 1 1 d . . . . .
H8 H 0.607200 0.866797 0.464333 0.023 Uiso 1 1 calc R U . . .
C9 C 0.74224(9) 0.64424(15) 0.52946(7) 0.0209(2) Uani 1 1 d . . . . .
H9A H 0.798835 0.728650 0.576009 0.025 Uiso 1 1 calc R U . . .
H9B H 0.697102 0.562833 0.563337 0.025 Uiso 1 1 calc R U . . .
C10 C 0.74763(8) 0.82108(14) 0.38888(7) 0.0182(2) Uani 1 1 d . . . . .
C11 C 0.86611(9) 0.91353(15) 0.43874(7) 0.0226(2) Uani 1 1 d . . . . .
H11A H 0.907561 0.829865 0.492542 0.034 Uiso 1 1 calc R U . . .
H11B H 0.853807 1.045285 0.462322 0.034 Uiso 1 1 calc R U . . .
H11C H 0.913300 0.925004 0.393472 0.034 Uiso 1 1 calc R U . . .
C12 C 0.69160(9) 0.93783(15) 0.29784(7) 0.0234(2) Uani 1 1 d . . . . .
H12A H 0.741083 0.927198 0.254269 0.035 Uiso 1 1 calc R U . . .
H12B H 0.684472 1.077176 0.313965 0.035 Uiso 1 1 calc R U . . .
H12C H 0.613293 0.884022 0.266854 0.035 Uiso 1 1 calc R U . . .
C13 C 0.61402(8) 0.59704(14) 0.37510(7) 0.0192(2) Uani 1 1 d . . . . .
H13 H 0.563072 0.649709 0.313211 0.023 Uiso 1 1 calc R U . . .
C14 C 0.56675(8) 0.41516(15) 0.40404(7) 0.0215(2) Uani 1 1 d . . . . .

loop_
_atom_site_aniso_label
_atom_site_aniso_U_11
_atom_site_aniso_U_22
_atom_site_aniso_U_33
_atom_site_aniso_U_23
_atom_site_aniso_U_13
_atom_site_aniso_U_12
O1 0.0214(3) 0.0207(3) 0.0140(3) 0.0015(3) 0.0036(3) 0.0022(3)
N1 0.0250(4) 0.0248(5) 0.0323(5) 0.0009(4) 0.0083(4) -0.0043(4)
C1 0.0215(5) 0.0184(5) 0.0185(4) 0.0004(4) 0.0042(4) -0.0027(4)
C2 0.0232(5) 0.0205(5) 0.0257(5) -0.0005(4) 0.0078(4) -0.0002(4)
C3 0.0326(5) 0.0190(5) 0.0217(5) -0.0021(4) 0.0117(4) -0.0020(4)
C4 0.0331(5) 0.0204(5) 0.0161(4) 0.0005(4) 0.0034(4) -0.0020(4)
C5 0.0245(5) 0.0188(5) 0.0193(5) 0.0018(4) 0.0030(4) 0.0005(4)
C6 0.0218(5) 0.0142(4) 0.0172(4) 0.0013(3) 0.0054(4) -0.0026(4)
C7 0.0177(4) 0.0168(4) 0.0151(4) 0.0016(3) 0.0020(3) -0.0013(3)
C8 0.0200(4) 0.0178(5) 0.0197(4) -0.0014(4) 0.0053(4) -0.0009(4)
C9 0.0240(5) 0.0216(5) 0.0176(4) -0.0014(4) 0.0067(4) 0.0000(4)
C10 0.0201(4) 0.0164(4) 0.0175(4) -0.0007(4) 0.0044(4) -0.0013(4)
C11 0.0231(5) 0.0217(5) 0.0226(5) -0.0023(4) 0.0057(4) -0.0055(4)
C12 0.0287(5) 0.0177(5) 0.0221(5) 0.0028(4) 0.0044(4) -0.0003(4)
C13 0.0187(4) 0.0177(5) 0.0199(4) 0.0004(4) 0.0034(4) -0.0013(4)
C14 0.0184(4) 0.0228(5) 0.0223(5) -0.0017(4) 0.0041(4) -0.0010(4)

loop_
_atom_type_symbol
_atom_type_description
_atom_type_scat_dispersion_real
_atom_type_scat_dispersion_imag
_atom_type_scat_source
C C 0.0181 0.0091 'International Tables Vol C Tables 4.2.6.8 and 6.1.1.4'
H H 0.0000 0.0000 'International Tables Vol C Tables 4.2.6.8 and 6.1.1.4'
N N 0.0311 0.0180 'International Tables Vol C Tables 4.2.6.8 and 6.1.1.4'
O O 0.0492 0.0322 'International Tables Vol C Tables 4.2.6.8 and 6.1.1.4'

loop_
_exptl_crystal_face_index_h
_exptl_crystal_face_index_k
_exptl_crystal_face_index_l
_exptl_crystal_face_perp_dist
2 0 1 0.0410
-2 0 -1 0.0279
1 -2 -2 0.0829
0 4 5 0.0476
3 0 -5 0.0258
-3 0 5 0.0217
-1 -2 2 0.0733
4 2 -5 0.0431
0 0 1 0.0261

loop_
_geom_angle_atom_site_label_1
_geom_angle_atom_site_label_2
_geom_angle_atom_site_label_3
_geom_angle
_geom_angle_site_symmetry_1
_geom_angle_site_symmetry_3
_geom_angle_publ_flag
C7 O1 C9 102.04(7) . . ?
C2 C1 H1 119.9 . . ?
C2 C1 C6 120.26(9) . . ?
C6 C1 H1 119.9 . . ?
C1 C2 H2 119.9 . . ?
C3 C2 C1 120.28(9) . . ?
C3 C2 H2 119.9 . . ?
C2 C3 H3 120.1 . . ?
C4 C3 C2 119.78(9) . . ?
C4 C3 H3 120.1 . . ?
C3 C4 H4 119.9 . . ?
C3 C4 C5 120.26(9) . . ?
C5 C4 H4 119.9 . . ?
C4 C5 H5 119.9 . . ?
C4 C5 C6 120.29(9) . . ?
C6 C5 H5 119.9 . . ?
C1 C6 C5 119.14(9) . . ?
C1 C6 C7 120.79(8) . . ?
C5 C6 C7 120.06(9) . . ?
O1 C7 C6 111.80(8) . . ?
O1 C7 C10 102.94(7) . . ?
O1 C7 C13 101.55(7) . . ?
C6 C7 C10 125.17(8) . . ?
C6 C7 C13 123.66(8) . . ?
C13 C7 C10 86.98(7) . . ?
C9 C8 H8 120.9 . . ?
C9 C8 C10 101.16(8) . . ?
C9 C8 C13 99.42(8) . . ?
C10 C8 H8 120.9 . . ?
C13 C8 H8 120.9 . . ?
C13 C8 C10 86.62(7) . . ?
O1 C9 C8 100.14(7) . . ?
O1 C9 H9A 111.7 . . ?
O1 C9 H9B 111.7 . . ?
C8 C9 H9A 111.7 . . ?
C8 C9 H9B 111.7 . . ?
H9A C9 H9B 109.5 . . ?
C7 C10 C8 80.78(7) . . ?
C11 C10 C7 115.92(8) . . ?
C11 C10 C8 118.80(8) . . ?
C11 C10 C12 108.72(8) . . ?
C12 C10 C7 115.59(8) . . ?
C12 C10 C8 115.04(8) . . ?
C10 C11 H11A 109.5 . . ?
C10 C11 H11B 109.5 . . ?
C10 C11 H11C 109.5 . . ?
H11A C11 H11B 109.5 . . ?
H11A C11 H11C 109.5 . . ?
H11B C11 H11C 109.5 . . ?
C10 C12 H12A 109.5 . . ?
C10 C12 H12B 109.5 . . ?
C10 C12 H12C 109.5 . . ?
H12A C12 H12B 109.5 . . ?
H12A C12 H12C 109.5 . . ?
H12B C12 H12C 109.5 . . ?
C7 C13 C8 81.11(7) . . ?
C7 C13 H13 112.2 . . ?
C8 C13 H13 112.2 . . ?
C14 C13 C7 115.60(8) . . ?
C14 C13 C8 120.13(8) . . ?
C14 C13 H13 112.2 . . ?
N1 C14 C13 177.57(11) . . ?

loop_
_geom_bond_atom_site_label_1
_geom_bond_atom_site_label_2
_geom_bond_distance
_geom_bond_site_symmetry_2
_geom_bond_publ_flag
O1 C7 1.4469(10) . ?
O1 C9 1.4672(11) . ?
N1 C14 1.1471(14) . ?
C1 H1 0.9500 . ?
C1 C2 1.3905(14) . ?
C1 C6 1.3962(13) . ?
C2 H2 0.9500 . ?
C2 C3 1.3902(14) . ?
C3 H3 0.9500 . ?
C3 C4 1.3876(15) . ?
C4 H4 0.9500 . ?
C4 C5 1.3898(14) . ?
C5 H5 0.9500 . ?
C5 C6 1.3994(13) . ?
C6 C7 1.4894(13) . ?
C7 C10 1.5714(13) . ?
C7 C13 1.5632(13) . ?
C8 H8 1.0000 . ?
C8 C9 1.5190(13) . ?
C8 C10 1.5738(13) . ?
C8 C13 1.5713(13) . ?
C9 H9A 0.9900 . ?
C9 H9B 0.9900 . ?
C10 C11 1.5209(13) . ?
C10 C12 1.5271(13) . ?
C11 H11A 0.9800 . ?
C11 H11B 0.9800 . ?
C11 H11C 0.9800 . ?
C12 H12A 0.9800 . ?
C12 H12B 0.9800 . ?
C12 H12C 0.9800 . ?
C13 H13 1.0000 . ?
C13 C14 1.4609(14) . ?

loop_
_geom_torsion_atom_site_label_1
_geom_torsion_atom_site_label_2
_geom_torsion_atom_site_label_3
_geom_torsion_atom_site_label_4
_geom_torsion
_geom_torsion_site_symmetry_1
_geom_torsion_site_symmetry_2
_geom_torsion_site_symmetry_3
_geom_torsion_site_symmetry_4
_geom_torsion_publ_flag
O1 C7 C10 C8 -64.91(7) . . . . ?
O1 C7 C10 C11 52.72(10) . . . . ?
O1 C7 C10 C12 -178.35(7) . . . . ?
O1 C7 C13 C8 66.32(7) . . . . ?
O1 C7 C13 C14 -52.92(10) . . . . ?
C1 C2 C3 C4 0.34(15) . . . . ?
C1 C6 C7 O1 -26.88(12) . . . . ?
C1 C6 C7 C10 98.35(11) . . . . ?
C1 C6 C7 C13 -148.58(9) . . . . ?
C2 C1 C6 C5 -0.62(14) . . . . ?
C2 C1 C6 C7 -179.82(9) . . . . ?
C2 C3 C4 C5 -0.24(15) . . . . ?
C3 C4 C5 C6 -0.30(15) . . . . ?
C4 C5 C6 C1 0.72(14) . . . . ?
C4 C5 C6 C7 179.94(9) . . . . ?
C5 C6 C7 O1 153.92(8) . . . . ?
C5 C6 C7 C10 -80.85(12) . . . . ?
C5 C6 C7 C13 32.22(13) . . . . ?
C6 C1 C2 C3 0.09(15) . . . . ?
C6 C7 C10 C8 166.18(9) . . . . ?
C6 C7 C10 C11 -76.18(12) . . . . ?
C6 C7 C10 C12 52.75(13) . . . . ?
C6 C7 C13 C8 -167.42(9) . . . . ?
C6 C7 C13 C14 73.35(12) . . . . ?
C7 O1 C9 C8 -0.28(8) . . . . ?
C9 O1 C7 C6 -178.57(7) . . . . ?
C9 O1 C7 C10 44.68(8) . . . . ?
C9 O1 C7 C13 -44.86(8) . . . . ?
C9 C8 C10 C7 62.90(7) . . . . ?
C9 C8 C10 C11 -51.70(11) . . . . ?
C9 C8 C10 C12 176.92(8) . . . . ?
C9 C8 C13 C7 -64.53(7) . . . . ?
C9 C8 C13 C14 49.98(11) . . . . ?
C10 C7 C13 C8 -36.28(6) . . . . ?
C10 C7 C13 C14 -155.51(8) . . . . ?
C10 C8 C9 O1 -43.72(8) . . . . ?
C10 C8 C13 C7 36.23(6) . . . . ?
C10 C8 C13 C14 150.74(9) . . . . ?
C13 C7 C10 C8 36.25(6) . . . . ?
C13 C7 C10 C11 153.89(8) . . . . ?
C13 C7 C10 C12 -77.18(9) . . . . ?
C13 C8 C9 O1 44.66(8) . . . . ?
C13 C8 C10 C7 -36.05(6) . . . . ?
C13 C8 C10 C11 -150.64(9) . . . . ?
C13 C8 C10 C12 77.97(9) . . . . ?

loop_
_exptl_oxdiff_crystal_face_indexfrac_h
_exptl_oxdiff_crystal_face_indexfrac_k
_exptl_oxdiff_crystal_face_indexfrac_l
_exptl_oxdiff_crystal_face_x
_exptl_oxdiff_crystal_face_y
_exptl_oxdiff_crystal_face_z
1.9980 0.0003 1.0005 -0.2713 0.1602 0.0548
-1.9980 -0.0003 -1.0005 0.2713 -0.1602 -0.0548
1.0031 -1.9985 -1.9982 0.0600 -0.0683 0.4994
-0.0083 3.9974 4.9968 -0.3913 0.2969 -0.9439
3.0034 0.0001 -4.9959 0.2451 0.4442 0.2919
-3.0034 -0.0001 4.9959 -0.2451 -0.4442 -0.2919
-0.9998 -1.9986 1.9988 -0.1702 -0.3854 0.2832
4.0012 1.9988 -4.9957 0.2147 0.7668 -0.0558
-0.0010 0.0001 0.9995 -0.1003 -0.0314 -0.0323
